data_7002079
loop_
_publ_author_name
'Do\(gan, \"Oznur'
'G\"urb\"uz, Nevin'
'\"Ozdemir, \.Ismail'
'\,Cetinkaya, Bekir'
'\,Sahin, Onur'
'B\"uy\"ukg\"ung\"or, Orhan'

_publ_section_title
;
 Synthesis, characterization and catalytic activity of novel
 N-heterocyclic carbene-palladium complexes
;
_journal_issue 35
_journal_name_full 'Dalton Transactions'
_journal_page_first 7087
_journal_paper_doi 10.1039/b906497b
_journal_year 2009
_chemical_formula_moiety 'C48 H48 Br2 N4 O2 Pd'
_chemical_formula_sum 'C48 H48 Br2 N4 O2 Pd'
_chemical_formula_weight 979.12
_chemical_name_systematic
;
?
;
_space_group_IT_number 2
_symmetry_cell_setting triclinic
_symmetry_Int_Tables_number 2
_symmetry_space_group_name_Hall '-P 1'
_symmetry_space_group_name_H-M 'P -1'
_atom_sites_solution_hydrogens geom
_atom_sites_solution_primary direct
_atom_sites_solution_secondary difmap
_audit_creation_method SHELXL-97
_cell_angle_alpha 81.773(3)
_cell_angle_beta 86.671(3)
_cell_angle_gamma 85.751(4)
_cell_formula_units_Z 1
_cell_length_a 8.9725(3)
_cell_length_b 10.4541(4)
_cell_length_c 12.0262(4)
_cell_measurement_reflns_used 36722
_cell_measurement_temperature 296
_cell_measurement_theta_max 28.02
_cell_measurement_theta_min 1.97
_cell_volume 1112.08(7)
_computing_cell_refinement 'X-AREA (Stoe & Cie, 2002)'
_computing_data_collection 'X-AREA (Stoe & Cie, 2002)'
_computing_data_reduction 'X-RED (Stoe & Cie, 2002)'
_computing_molecular_graphics 'Ortep-3 for Windows (Farrugia, 1997)'
_computing_publication_material 'WinGX (Farrugia, 1998)'
_computing_structure_refinement 'SHELXL-97 (Sheldrick, 1997)'
_computing_structure_solution 'SHELXS-97 (Sheldrick, 1997)'
_diffrn_ambient_temperature 296
_diffrn_detector_area_resol_mean 6.67
_diffrn_measured_fraction_theta_full 0.997
_diffrn_measured_fraction_theta_max 0.997
_diffrn_measurement_device_type 'STOE IPDS 2'
_diffrn_measurement_method 'w scan rotation'
_diffrn_radiation_monochromator graphite
_diffrn_radiation_source 'fine-focus sealed tube'
_diffrn_radiation_type MoK\a
_diffrn_radiation_wavelength 0.71073
_diffrn_reflns_av_R_equivalents 0.0684
_diffrn_reflns_av_sigmaI/netI 0.0360
_diffrn_reflns_limit_h_max 11
_diffrn_reflns_limit_h_min -11
_diffrn_reflns_limit_k_max 13
_diffrn_reflns_limit_k_min -13
_diffrn_reflns_limit_l_max 15
_diffrn_reflns_limit_l_min -15
_diffrn_reflns_number 28000
_diffrn_reflns_theta_full 27.55
_diffrn_reflns_theta_max 27.55
_diffrn_reflns_theta_min 1.97
_diffrn_standards_decay_% <2
_diffrn_standards_number 0
_exptl_absorpt_coefficient_mu 2.256
_exptl_absorpt_correction_T_max 0.6602
_exptl_absorpt_correction_T_min 0.4215
_exptl_absorpt_correction_type integration
_exptl_absorpt_process_details '(X-RED32; Stoe & Cie, 2002)'
_exptl_crystal_colour colorless
_exptl_crystal_density_diffrn 1.462
_exptl_crystal_density_method 'not measured'
_exptl_crystal_description prism
_exptl_crystal_F_000 496
_exptl_crystal_size_max 0.44
_exptl_crystal_size_mid 0.29
_exptl_crystal_size_min 0.22
_refine_diff_density_max 0.576
_refine_diff_density_min -0.675
_refine_diff_density_rms 0.065
_refine_ls_extinction_method none
_refine_ls_goodness_of_fit_ref 1.049
_refine_ls_hydrogen_treatment constr
_refine_ls_matrix_type full
_refine_ls_number_parameters 269
_refine_ls_number_reflns 5130
_refine_ls_number_restraints 38
_refine_ls_restrained_S_all 1.059
_refine_ls_R_factor_all 0.0450
_refine_ls_R_factor_gt 0.0381
_refine_ls_shift/su_max 0.001
_refine_ls_shift/su_mean 0.000
_refine_ls_structure_factor_coef Fsqd
_refine_ls_weighting_details 'calc w=1/[\s^2^(Fo^2^)+(0.0501P)^2^+0.3601P] where P=(Fo^2^+2Fc^2^)/3'
_refine_ls_weighting_scheme calc
_refine_ls_wR_factor_gt 0.0947
_refine_ls_wR_factor_ref 0.0982
_reflns_number_gt 4487
_reflns_number_total 5130
_reflns_threshold_expression I>2\s(I)
_cod_data_source_file b906497b.txt
_cod_data_source_block 2b
_cod_original_sg_symbol_Hall -P1
_cod_original_sg_symbol_H-M P-1
_cod_database_code 7002079

loop_
_symmetry_equiv_pos_as_xyz
'x, y, z'
'-x, -y, -z'

loop_
_atom_site_label
_atom_site_type_symbol
_atom_site_fract_x
_atom_site_fract_y
_atom_site_fract_z
_atom_site_U_iso_or_equiv
_atom_site_adp_type
_atom_site_occupancy
_atom_site_symmetry_multiplicity
_atom_site_calc_flag
_atom_site_refinement_flags
_atom_site_disorder_assembly
_atom_site_disorder_group
C1 C 0.4607(3) 0.6928(2) 0.4582(2) 0.0418(5) Uani 1 1 d . B .
C2 C 0.3575(3) 0.8946(3) 0.4658(2) 0.0476(6) Uani 1 1 d . B .
C3 C 0.2807(4) 1.0047(3) 0.4983(3) 0.0602(7) Uani 1 1 d . . .
H3 H 0.2335 1.0043 0.5693 0.072 Uiso 1 1 calc R . .
C4 C 0.2785(4) 1.1139(3) 0.4200(3) 0.0694(9) Uani 1 1 d . . .
H4 H 0.2280 1.1897 0.4382 0.083 Uiso 1 1 calc R . .
C5 C 0.3493(4) 1.1144(3) 0.3147(3) 0.0690(9) Uani 1 1 d . . .
H5 H 0.3453 1.1906 0.2642 0.083 Uiso 1 1 calc R . .
C6 C 0.4261(3) 1.0044(3) 0.2821(3) 0.0567(7) Uani 1 1 d . . .
H6 H 0.4731 1.0052 0.2110 0.068 Uiso 1 1 calc R . .
C7 C 0.4293(3) 0.8932(2) 0.3606(2) 0.0455(5) Uani 1 1 d . B .
C8 C 0.5892(3) 0.7184(3) 0.2682(2) 0.0475(6) Uani 1 1 d . B .
H8 H 0.6173 0.6274 0.2956 0.057 Uiso 1 1 calc R . .
C9 C 0.5061(4) 0.7181(3) 0.1616(2) 0.0566(7) Uani 1 1 d . . .
C10 C 0.3560(4) 0.7459(4) 0.1551(3) 0.0663(8) Uani 1 1 d . . .
H10 H 0.3001 0.7702 0.2172 0.080 Uiso 1 1 calc R . .
C11 C 0.2855(5) 0.7384(5) 0.0571(4) 0.0866(12) Uani 1 1 d . . .
H11 H 0.1832 0.7597 0.0536 0.104 Uiso 1 1 calc R . .
C12 C 0.3636(6) 0.7002(6) -0.0345(4) 0.1067(17) Uani 1 1 d . . .
H12 H 0.3154 0.6947 -0.0999 0.128 Uiso 1 1 calc R . .
C13 C 0.5135(6) 0.6703(7) -0.0283(4) 0.126(2) Uani 1 1 d . . .
H13 H 0.5679 0.6435 -0.0900 0.151 Uiso 1 1 calc R . .
C14 C 0.5859(5) 0.6793(6) 0.0682(3) 0.0992(16) Uani 1 1 d . . .
H14 H 0.6885 0.6593 0.0708 0.119 Uiso 1 1 calc R . .
C15 C 0.7348(3) 0.7878(3) 0.2538(3) 0.0549(7) Uani 1 1 d . . .
C16 C 0.7579(4) 0.8938(4) 0.1740(4) 0.0827(12) Uani 1 1 d . . .
H16 H 0.6853 0.9231 0.1224 0.099 Uiso 1 1 calc R . .
C17 C 0.8902(5) 0.9572(5) 0.1703(5) 0.1057(17) Uani 1 1 d . . .
H17 H 0.9049 1.0293 0.1169 0.127 Uiso 1 1 calc R . .
C18 C 0.9976(5) 0.9138(5) 0.2446(5) 0.1018(16) Uani 1 1 d . . .
H18 H 1.0850 0.9570 0.2421 0.122 Uiso 1 1 calc R . .
C19 C 0.9783(4) 0.8086(5) 0.3219(4) 0.0887(13) Uani 1 1 d . . .
H19 H 1.0530 0.7786 0.3715 0.106 Uiso 1 1 calc R . .
C20 C 0.8468(3) 0.7448(4) 0.3276(3) 0.0665(8) Uani 1 1 d . . .
H20 H 0.8339 0.6727 0.3814 0.080 Uiso 1 1 calc R . .
C21 C 0.3264(3) 0.7294(3) 0.6382(2) 0.0566(7) Uani 1 1 d . B .
H21A H 0.3321 0.7999 0.6818 0.068 Uiso 1 1 calc R . .
H21B H 0.3910 0.6570 0.6711 0.068 Uiso 1 1 calc R . .
C22 C 0.1689(4) 0.6901(5) 0.6450(3) 0.0862(13) Uani 1 1 d . . .
H22A H 0.1062 0.7540 0.5993 0.103 Uiso 1 1 calc R A 1
H22B H 0.1650 0.6071 0.6185 0.103 Uiso 1 1 calc R A 1
N1 N 0.3798(2) 0.7703(2) 0.52261(18) 0.0459(5) Uani 1 1 d . . .
N2 N 0.4926(2) 0.7673(2) 0.35864(17) 0.0420(4) Uani 1 1 d . . .
Br1 Br 0.71247(4) 0.52592(3) 0.60779(3) 0.07548(13) Uani 1 1 d . B .
Pd1 Pd 0.5000 0.5000 0.5000 0.04090(9) Uani 1 2 d S . .
C23A C -0.0165(13) 0.6311(13) 0.7776(9) 0.1082(16) Uani 0.504(7) 1 d PDU B 1
H23A H -0.0246 0.5680 0.7268 0.130 Uiso 0.504(7) 1 calc PR B 1
H23B H -0.0931 0.7003 0.7595 0.130 Uiso 0.504(7) 1 calc PR B 1
C24A C -0.0475(13) 0.5705(12) 0.8894(9) 0.1082(16) Uani 0.504(7) 1 d PDU B 1
H24A H -0.1464 0.5401 0.8955 0.162 Uiso 0.504(7) 1 calc PR B 1
H24B H -0.0409 0.6318 0.9409 0.162 Uiso 0.504(7) 1 calc PR B 1
H24C H 0.0241 0.4986 0.9073 0.162 Uiso 0.504(7) 1 calc PR B 1
O1A O 0.1207(6) 0.6818(6) 0.7572(4) 0.0667(14) Uani 0.504(7) 1 d PU B 1
C23B C 0.0176(13) 0.5637(12) 0.7902(10) 0.1082(16) Uani 0.496(7) 1 d PDU B 2
H23C H 0.0284 0.4775 0.8323 0.130 Uiso 0.496(7) 1 calc PR B 2
H23D H -0.0380 0.5592 0.7242 0.130 Uiso 0.496(7) 1 calc PR B 2
C24B C -0.0681(12) 0.6576(12) 0.8642(10) 0.1082(16) Uani 0.496(7) 1 d PDU B 2
H24D H -0.1651 0.6271 0.8869 0.162 Uiso 0.496(7) 1 calc PR B 2
H24E H -0.0794 0.7425 0.8218 0.162 Uiso 0.496(7) 1 calc PR B 2
H24F H -0.0130 0.6612 0.9296 0.162 Uiso 0.496(7) 1 calc PR B 2
O1B O 0.1582(7) 0.6085(7) 0.7576(5) 0.0784(17) Uani 0.496(7) 1 d PU B 2

loop_
_atom_site_aniso_label
_atom_site_aniso_U_11
_atom_site_aniso_U_22
_atom_site_aniso_U_33
_atom_site_aniso_U_23
_atom_site_aniso_U_13
_atom_site_aniso_U_12
C1 0.0449(12) 0.0385(12) 0.0422(12) -0.0029(9) -0.0087(10) -0.0042(10)
C2 0.0477(13) 0.0426(13) 0.0537(14) -0.0081(11) -0.0097(11) -0.0023(11)
C3 0.0583(16) 0.0546(17) 0.0708(19) -0.0200(14) -0.0092(14) 0.0034(13)
C4 0.0677(19) 0.0453(16) 0.097(3) -0.0170(16) -0.0145(18) 0.0086(14)
C5 0.073(2) 0.0399(15) 0.092(2) 0.0036(15) -0.0187(18) 0.0000(14)
C6 0.0584(16) 0.0456(15) 0.0630(17) 0.0059(12) -0.0082(13) -0.0049(12)
C7 0.0463(13) 0.0386(13) 0.0517(13) -0.0034(10) -0.0103(11) -0.0025(10)
C8 0.0484(14) 0.0463(14) 0.0465(13) -0.0042(10) -0.0023(11) 0.0008(11)
C9 0.0595(16) 0.0652(18) 0.0452(14) -0.0050(12) -0.0040(12) -0.0082(14)
C10 0.0639(18) 0.080(2) 0.0567(17) -0.0108(15) -0.0122(14) -0.0063(16)
C11 0.084(3) 0.106(3) 0.073(2) -0.013(2) -0.029(2) -0.008(2)
C12 0.113(4) 0.158(5) 0.055(2) -0.014(3) -0.026(2) -0.028(3)
C13 0.111(4) 0.220(7) 0.057(2) -0.051(3) 0.004(2) -0.022(4)
C14 0.076(2) 0.166(5) 0.061(2) -0.037(3) 0.0019(19) -0.003(3)
C15 0.0464(14) 0.0569(17) 0.0600(16) -0.0071(13) 0.0012(12) 0.0006(12)
C16 0.0533(18) 0.082(3) 0.102(3) 0.020(2) 0.0044(18) -0.0044(17)
C17 0.066(2) 0.084(3) 0.156(5) 0.017(3) 0.022(3) -0.015(2)
C18 0.052(2) 0.103(4) 0.153(5) -0.026(3) 0.008(3) -0.016(2)
C19 0.0476(18) 0.119(4) 0.103(3) -0.029(3) -0.0102(19) -0.001(2)
C20 0.0505(16) 0.082(2) 0.0672(19) -0.0129(16) -0.0072(14) 0.0040(15)
C21 0.0630(17) 0.0659(18) 0.0416(13) -0.0069(12) -0.0027(12) -0.0110(14)
C22 0.073(2) 0.137(4) 0.0523(17) -0.012(2) -0.0009(16) -0.038(2)
N1 0.0518(12) 0.0431(11) 0.0428(11) -0.0049(8) -0.0053(9) -0.0033(9)
N2 0.0459(11) 0.0370(10) 0.0419(10) -0.0012(8) -0.0057(8) -0.0014(8)
Br1 0.0835(3) 0.0536(2) 0.0922(3) 0.00247(17) -0.0487(2) -0.01299(17)
Pd1 0.04860(16) 0.03520(14) 0.03851(14) -0.00036(9) -0.00970(10) -0.00359(10)
C23A 0.1075(17) 0.1088(17) 0.1083(17) -0.0145(6) -0.0048(5) -0.0079(5)
C24A 0.1075(17) 0.1088(17) 0.1083(17) -0.0145(6) -0.0048(5) -0.0079(5)
O1A 0.0661(16) 0.0686(17) 0.0653(16) -0.0078(9) -0.0003(9) -0.0082(10)
C23B 0.1075(17) 0.1088(17) 0.1083(17) -0.0145(6) -0.0048(5) -0.0079(5)
C24B 0.1075(17) 0.1088(17) 0.1083(17) -0.0145(6) -0.0048(5) -0.0079(5)
O1B 0.0769(18) 0.0811(19) 0.0768(18) -0.0091(10) -0.0023(10) -0.0085(10)

loop_
_atom_type_symbol
_atom_type_description
_atom_type_scat_dispersion_real
_atom_type_scat_dispersion_imag
_atom_type_scat_source
C C 0.0033 0.0016 'International Tables Vol C Tables 4.2.6.8 and 6.1.1.4'
H H 0.0000 0.0000 'International Tables Vol C Tables 4.2.6.8 and 6.1.1.4'
N N 0.0061 0.0033 'International Tables Vol C Tables 4.2.6.8 and 6.1.1.4'
O O 0.0106 0.0060 'International Tables Vol C Tables 4.2.6.8 and 6.1.1.4'
Br Br -0.2901 2.4595 'International Tables Vol C Tables 4.2.6.8 and 6.1.1.4'
Pd Pd -0.9988 1.0072 'International Tables Vol C Tables 4.2.6.8 and 6.1.1.4'

loop_
_geom_angle_atom_site_label_1
_geom_angle_atom_site_label_2
_geom_angle_atom_site_label_3
_geom_angle
_geom_angle_site_symmetry_1
_geom_angle_site_symmetry_3
_geom_angle_publ_flag
N1 C1 N2 106.5(2) . . ?
N1 C1 Pd1 124.58(18) . . ?
N2 C1 Pd1 128.56(18) . . ?
N1 C2 C7 106.1(2) . . ?
N1 C2 C3 131.1(3) . . ?
C7 C2 C3 122.8(3) . . ?
C4 C3 C2 116.3(3) . . ?
C4 C3 H3 121.9 . . ?
C2 C3 H3 121.9 . . ?
C3 C4 C5 121.8(3) . . ?
C3 C4 H4 119.1 . . ?
C5 C4 H4 119.1 . . ?
C4 C5 C6 122.0(3) . . ?
C4 C5 H5 119.0 . . ?
C6 C5 H5 119.0 . . ?
C7 C6 C5 116.8(3) . . ?
C7 C6 H6 121.6 . . ?
C5 C6 H6 121.6 . . ?
C2 C7 C6 120.3(3) . . ?
C2 C7 N2 106.4(2) . . ?
C6 C7 N2 133.3(3) . . ?
N2 C8 C9 112.4(2) . . ?
N2 C8 C15 109.5(2) . . ?
C9 C8 C15 115.9(2) . . ?
N2 C8 H8 106.1 . . ?
C9 C8 H8 106.1 . . ?
C15 C8 H8 106.1 . . ?
C10 C9 C14 118.3(3) . . ?
C10 C9 C8 123.4(3) . . ?
C14 C9 C8 118.2(3) . . ?
C9 C10 C11 120.7(4) . . ?
C9 C10 H10 119.7 . . ?
C11 C10 H10 119.7 . . ?
C12 C11 C10 121.1(4) . . ?
C12 C11 H11 119.5 . . ?
C10 C11 H11 119.5 . . ?
C11 C12 C13 118.7(4) . . ?
C11 C12 H12 120.6 . . ?
C13 C12 H12 120.6 . . ?
C12 C13 C14 121.0(4) . . ?
C12 C13 H13 119.5 . . ?
C14 C13 H13 119.5 . . ?
C13 C14 C9 120.3(4) . . ?
C13 C14 H14 119.9 . . ?
C9 C14 H14 119.9 . . ?
C16 C15 C20 118.4(3) . . ?
C16 C15 C8 123.3(3) . . ?
C20 C15 C8 118.2(3) . . ?
C15 C16 C17 120.1(4) . . ?
C15 C16 H16 119.9 . . ?
C17 C16 H16 119.9 . . ?
C18 C17 C16 120.3(4) . . ?
C18 C17 H17 119.9 . . ?
C16 C17 H17 119.9 . . ?
C19 C18 C17 120.5(4) . . ?
C19 C18 H18 119.8 . . ?
C17 C18 H18 119.8 . . ?
C18 C19 C20 120.1(4) . . ?
C18 C19 H19 119.9 . . ?
C20 C19 H19 119.9 . . ?
C15 C20 C19 120.6(4) . . ?
C15 C20 H20 119.7 . . ?
C19 C20 H20 119.7 . . ?
N1 C21 C22 112.2(3) . . ?
N1 C21 H21A 109.2 . . ?
C22 C21 H21A 109.2 . . ?
N1 C21 H21B 109.2 . . ?
C22 C21 H21B 109.2 . . ?
H21A C21 H21B 107.9 . . ?
O1A C22 C21 106.4(3) . . ?
C21 C22 O1B 102.6(4) . . ?
O1A C22 H22A 110.4 . . ?
C21 C22 H22A 110.4 . . ?
O1B C22 H22A 137.8 . . ?
O1A C22 H22B 110.4 . . ?
C21 C22 H22B 110.4 . . ?
O1B C22 H22B 82.4 . . ?
H22A C22 H22B 108.6 . . ?
C1 N1 C2 111.1(2) . . ?
C1 N1 C21 124.3(2) . . ?
C2 N1 C21 124.6(2) . . ?
C1 N2 C7 109.9(2) . . ?
C1 N2 C8 122.5(2) . . ?
C7 N2 C8 127.5(2) . . ?
C1 Pd1 C1 180.000(1) 2_666 . ?
C1 Pd1 Br1 87.31(7) 2_666 . ?
C1 Pd1 Br1 92.69(7) . . ?
C1 Pd1 Br1 92.69(7) 2_666 2_666 ?
C1 Pd1 Br1 87.31(7) . 2_666 ?
Br1 Pd1 Br1 180.0 . 2_666 ?
O1A C23A C24A 115.9(10) . . ?
O1A C23A H23A 108.3 . . ?
C24A C23A H23A 108.3 . . ?
O1A C23A H23B 108.3 . . ?
C24A C23A H23B 108.3 . . ?
H23A C23A H23B 107.4 . . ?
C23A C24A H24A 109.5 . . ?
C23A C24A H24B 109.5 . . ?
H24A C24A H24B 109.5 . . ?
C23A C24A H24C 109.5 . . ?
H24A C24A H24C 109.5 . . ?
H24B C24A H24C 109.5 . . ?
C23A O1A C22 112.5(6) . . ?
O1B C23B C24B 109.1(9) . . ?
O1B C23B H23C 109.9 . . ?
C24B C23B H23C 109.9 . . ?
O1B C23B H23D 109.9 . . ?
C24B C23B H23D 109.9 . . ?
H23C C23B H23D 108.3 . . ?
C23B C24B H24D 109.5 . . ?
C23B C24B H24E 109.5 . . ?
H24D C24B H24E 109.5 . . ?
C23B C24B H24F 109.5 . . ?
H24D C24B H24F 109.5 . . ?
H24E C24B H24F 109.5 . . ?
C23B O1B C22 115.4(7) . . ?

loop_
_geom_bond_atom_site_label_1
_geom_bond_atom_site_label_2
_geom_bond_distance
_geom_bond_site_symmetry_2
_geom_bond_publ_flag
C1 N1 1.345(3) . ?
C1 N2 1.359(3) . ?
C1 Pd1 2.016(2) . ?
C2 N1 1.385(3) . ?
C2 C7 1.387(4) . ?
C2 C3 1.390(4) . ?
C3 C4 1.372(5) . ?
C3 H3 0.9300 . ?
C4 C5 1.383(5) . ?
C4 H4 0.9300 . ?
C5 C6 1.390(5) . ?
C5 H5 0.9300 . ?
C6 C7 1.389(4) . ?
C6 H6 0.9300 . ?
C7 N2 1.396(3) . ?
C8 N2 1.477(3) . ?
C8 C9 1.520(4) . ?
C8 C15 1.530(4) . ?
C8 H8 0.9800 . ?
C9 C10 1.361(5) . ?
C9 C14 1.391(5) . ?
C10 C11 1.385(5) . ?
C10 H10 0.9300 . ?
C11 C12 1.362(6) . ?
C11 H11 0.9300 . ?
C12 C13 1.362(7) . ?
C12 H12 0.9300 . ?
C13 C14 1.381(6) . ?
C13 H13 0.9300 . ?
C14 H14 0.9300 . ?
C15 C16 1.377(5) . ?
C15 C20 1.387(5) . ?
C16 C17 1.397(6) . ?
C16 H16 0.9300 . ?
C17 C18 1.361(7) . ?
C17 H17 0.9300 . ?
C18 C19 1.350(7) . ?
C18 H18 0.9300 . ?
C19 C20 1.391(5) . ?
C19 H19 0.9300 . ?
C20 H20 0.9300 . ?
C21 N1 1.459(3) . ?
C21 C22 1.494(4) . ?
C21 H21A 0.9700 . ?
C21 H21B 0.9700 . ?
C22 O1A 1.385(6) . ?
C22 O1B 1.496(7) . ?
C22 H22A 0.9700 . ?
C22 H22B 0.9700 . ?
Br1 Pd1 2.4191(3) . ?
Pd1 C1 2.016(2) 2_666 ?
Pd1 Br1 2.4191(3) 2_666 ?
C23A O1A 1.372(12) . ?
C23A C24A 1.424(13) . ?
C23A H23A 0.9700 . ?
C23A H23B 0.9700 . ?
C24A H24A 0.9600 . ?
C24A H24B 0.9600 . ?
C24A H24C 0.9600 . ?
C23B O1B 1.393(12) . ?
C23B C24B 1.550(13) . ?
C23B H23C 0.9700 . ?
C23B H23D 0.9700 . ?
C24B H24D 0.9600 . ?
C24B H24E 0.9600 . ?
C24B H24F 0.9600 . ?

loop_
_geom_torsion_atom_site_label_1
_geom_torsion_atom_site_label_2
_geom_torsion_atom_site_label_3
_geom_torsion_atom_site_label_4
_geom_torsion
_geom_torsion_site_symmetry_1
_geom_torsion_site_symmetry_2
_geom_torsion_site_symmetry_3
_geom_torsion_site_symmetry_4
_geom_torsion_publ_flag
N1 C2 C3 C4 -179.2(3) . . . . ?
C7 C2 C3 C4 0.3(5) . . . . ?
C2 C3 C4 C5 -0.3(5) . . . . ?
C3 C4 C5 C6 0.3(6) . . . . ?
C4 C5 C6 C7 -0.3(5) . . . . ?
N1 C2 C7 C6 179.2(2) . . . . ?
C3 C2 C7 C6 -0.4(4) . . . . ?
N1 C2 C7 N2 -0.1(3) . . . . ?
C3 C2 C7 N2 -179.8(3) . . . . ?
C5 C6 C7 C2 0.4(4) . . . . ?
C5 C6 C7 N2 179.5(3) . . . . ?
N2 C8 C9 C10 -7.0(4) . . . . ?
C15 C8 C9 C10 -134.0(3) . . . . ?
N2 C8 C9 C14 177.4(3) . . . . ?
C15 C8 C9 C14 50.4(5) . . . . ?
C14 C9 C10 C11 -1.4(6) . . . . ?
C8 C9 C10 C11 -177.0(3) . . . . ?
C9 C10 C11 C12 1.5(7) . . . . ?
C10 C11 C12 C13 -0.5(9) . . . . ?
C11 C12 C13 C14 -0.5(10) . . . . ?
C12 C13 C14 C9 0.6(10) . . . . ?
C10 C9 C14 C13 0.4(8) . . . . ?
C8 C9 C14 C13 176.2(5) . . . . ?
N2 C8 C15 C16 -96.5(4) . . . . ?
C9 C8 C15 C16 31.8(5) . . . . ?
N2 C8 C15 C20 80.9(3) . . . . ?
C9 C8 C15 C20 -150.7(3) . . . . ?
C20 C15 C16 C17 -1.5(6) . . . . ?
C8 C15 C16 C17 176.0(4) . . . . ?
C15 C16 C17 C18 0.8(8) . . . . ?
C16 C17 C18 C19 0.6(8) . . . . ?
C17 C18 C19 C20 -1.2(8) . . . . ?
C16 C15 C20 C19 0.9(6) . . . . ?
C8 C15 C20 C19 -176.7(3) . . . . ?
C18 C19 C20 C15 0.4(6) . . . . ?
N1 C21 C22 O1A -167.0(4) . . . . ?
N1 C21 C22 O1B 159.6(4) . . . . ?
N2 C1 N1 C2 0.5(3) . . . . ?
Pd1 C1 N1 C2 -172.78(18) . . . . ?
N2 C1 N1 C21 -177.9(2) . . . . ?
Pd1 C1 N1 C21 8.8(4) . . . . ?
C7 C2 N1 C1 -0.2(3) . . . . ?
C3 C2 N1 C1 179.4(3) . . . . ?
C7 C2 N1 C21 178.2(2) . . . . ?
C3 C2 N1 C21 -2.2(5) . . . . ?
C22 C21 N1 C1 -96.1(4) . . . . ?
C22 C21 N1 C2 85.7(4) . . . . ?
N1 C1 N2 C7 -0.6(3) . . . . ?
Pd1 C1 N2 C7 172.33(18) . . . . ?
N1 C1 N2 C8 175.7(2) . . . . ?
Pd1 C1 N2 C8 -11.4(3) . . . . ?
C2 C7 N2 C1 0.4(3) . . . . ?
C6 C7 N2 C1 -178.8(3) . . . . ?
C2 C7 N2 C8 -175.6(2) . . . . ?
C6 C7 N2 C8 5.2(5) . . . . ?
C9 C8 N2 C1 117.4(3) . . . . ?
C15 C8 N2 C1 -112.3(3) . . . . ?
C9 C8 N2 C7 -67.0(3) . . . . ?
C15 C8 N2 C7 63.3(3) . . . . ?
N1 C1 Pd1 Br1 -84.9(2) . . . . ?
N2 C1 Pd1 Br1 103.4(2) . . . . ?
N1 C1 Pd1 Br1 95.1(2) . . . 2_666 ?
N2 C1 Pd1 Br1 -76.6(2) . . . 2_666 ?
C24A C23A O1A C22 155.2(11) . . . . ?
C21 C22 O1A C23A -172.5(7) . . . . ?
O1B C22 O1A C23A -84.8(8) . . . . ?
C24B C23B O1B C22 -95.0(11) . . . . ?
O1A C22 O1B C23B 75.5(8) . . . . ?
C21 C22 O1B C23B 176.3(6) . . . . ?
